data_4508824
loop_
_publ_author_name
'Anderson, Kirsty M.'
'Afarinkia, Kamyar'
'Yu, Hiu-wan'
'Goeta, Andr\'es E.'
'Steed, Jonathan W.'

_publ_section_title
;
 WhenZ&#x2018; = 2 Is Better thanZ&#x2018; = 1Supramolecular
 Centrosymmetric Hydrogen-Bonded Dimers in Chiral Systems
;
_journal_issue 9
_journal_name_full 'Crystal Growth &amp; Design'
_journal_page_first 2109
_journal_paper_doi 10.1021/cg0603265
_journal_volume 6
_journal_year 2006
_chemical_formula_sum 'C13 H18 N O3 P'
_chemical_formula_weight 267.25
_chemical_name_common hy31592
_chemical_name_systematic
;
 ?
;
_space_group_IT_number 19
_symmetry_cell_setting orthorhombic
_symmetry_space_group_name_Hall 'P 2ac 2ab'
_symmetry_space_group_name_H-M 'P 21 21 21'
_atom_sites_solution_hydrogens geom
_atom_sites_solution_primary direct
_atom_sites_solution_secondary difmap
_audit_creation_method SHELXL-97
_cell_angle_alpha 90.00
_cell_angle_beta 90.00
_cell_angle_gamma 90.00
_cell_formula_units_Z 4
_cell_length_a 6.0547(3)
_cell_length_b 12.5714(7)
_cell_length_c 17.5919(10)
_cell_measurement_reflns_used 4260
_cell_measurement_temperature 120(2)
_cell_measurement_theta_max 30.14
_cell_measurement_theta_min 2.82
_cell_volume 1339.03(13)
_computing_cell_refinement 'SMART V5.625 (Bruker, 2001)'
_computing_data_collection 'SMART V5.625 (Bruker, 2001)'
_computing_data_reduction 'SAINT+ NT V6.22 (Bruker, 2001)'
_computing_molecular_graphics 'XSeed interface to POVRay'
_computing_publication_material 'CIFTAB (Sheldrick, 1997)'
_computing_structure_refinement 'SHELXL-97 (Sheldrick, 1997)'
_computing_structure_solution 'SHELXS-97 (Sheldrick, 1990)'
_diffrn_ambient_temperature 120(2)
_diffrn_measured_fraction_theta_full 0.998
_diffrn_measured_fraction_theta_max 0.998
_diffrn_measurement_device_type 'SMART Apex'
_diffrn_measurement_method \w
_diffrn_radiation_monochromator graphite
_diffrn_radiation_source 'fine-focus sealed tube'
_diffrn_radiation_type MoK\a
_diffrn_radiation_wavelength 0.71073
_diffrn_reflns_av_R_equivalents 0.0255
_diffrn_reflns_av_sigmaI/netI 0.0276
_diffrn_reflns_limit_h_max 7
_diffrn_reflns_limit_h_min -7
_diffrn_reflns_limit_k_max 16
_diffrn_reflns_limit_k_min -15
_diffrn_reflns_limit_l_max 22
_diffrn_reflns_limit_l_min -22
_diffrn_reflns_number 9441
_diffrn_reflns_theta_full 27.48
_diffrn_reflns_theta_max 27.48
_diffrn_reflns_theta_min 2.83
_diffrn_standards_decay_% 0
_diffrn_standards_number 0
_exptl_absorpt_coefficient_mu 0.205
_exptl_absorpt_correction_type none
_exptl_crystal_colour colourless
_exptl_crystal_density_diffrn 1.326
_exptl_crystal_density_method 'not measured'
_exptl_crystal_description needle
_exptl_crystal_F_000 568
_exptl_crystal_size_max 0.56
_exptl_crystal_size_mid 0.08
_exptl_crystal_size_min 0.08
_refine_diff_density_max 0.388
_refine_diff_density_min -0.186
_refine_diff_density_rms 0.051
_refine_ls_abs_structure_details 'Flack H D (1983), Acta Cryst. A39, 876-881'
_refine_ls_abs_structure_Flack 0.05(8)
_refine_ls_extinction_method none
_refine_ls_goodness_of_fit_ref 1.058
_refine_ls_hydrogen_treatment mixed
_refine_ls_matrix_type full
_refine_ls_number_parameters 167
_refine_ls_number_reflns 3063
_refine_ls_number_restraints 0
_refine_ls_restrained_S_all 1.058
_refine_ls_R_factor_all 0.0354
_refine_ls_R_factor_gt 0.0317
_refine_ls_shift/su_max 0.000
_refine_ls_shift/su_mean 0.000
_refine_ls_structure_factor_coef Fsqd
_refine_ls_weighting_details 'calc w=1/[\s^2^(Fo^2^)+(0.0505P)^2^+0.1172P] where P=(Fo^2^+2Fc^2^)/3'
_refine_ls_weighting_scheme calc
_refine_ls_wR_factor_gt 0.0777
_refine_ls_wR_factor_ref 0.0797
_reflns_number_gt 2872
_reflns_number_total 3063
_reflns_threshold_expression >2sigma(I)
_cod_data_source_file cg0603265sup2.cif
_cod_data_source_block HY31592.CIF
_cod_original_sg_symbol_H-M P212121
_cod_database_code 4508824

loop_
_symmetry_equiv_pos_as_xyz
'x, y, z'
'-x+1/2, -y, z+1/2'
'x+1/2, -y+1/2, -z'
'-x, y+1/2, -z+1/2'

loop_
_atom_site_label
_atom_site_type_symbol
_atom_site_fract_x
_atom_site_fract_y
_atom_site_fract_z
_atom_site_U_iso_or_equiv
_atom_site_adp_type
_atom_site_occupancy
_atom_site_symmetry_multiplicity
_atom_site_calc_flag
_atom_site_refinement_flags
P1 P 0.52863(6) 0.84950(3) 0.77720(2) 0.01622(10) Uani 1 1 d .
O1 O 0.75274(19) 0.89066(10) 0.79231(6) 0.0242(3) Uani 1 1 d .
N1 N 0.1512(2) 0.92951(10) 0.71642(7) 0.0181(3) Uani 1 1 d .
C1 C 0.3240(2) 0.95727(12) 0.77065(9) 0.0173(3) Uani 1 1 d .
H1 H 0.4031 1.0202 0.7490 0.021 Uiso 1 1 calc R
O2 O 0.49673(18) 0.79188(9) 0.69731(5) 0.0201(2) Uani 1 1 d .
C2 C 0.1930(3) 0.88986(13) 0.64647(8) 0.0196(3) Uani 1 1 d .
O3 O 0.0500(2) 0.87383(10) 0.59869(6) 0.0277(3) Uani 1 1 d .
C3 C 0.4362(3) 0.86189(13) 0.63367(8) 0.0192(3) Uani 1 1 d .
H3 H 0.5275 0.9281 0.6354 0.023 Uiso 1 1 calc R
C4 C 0.4806(3) 0.80306(14) 0.56070(8) 0.0274(4) Uani 1 1 d .
H4A H 0.6369 0.7831 0.5584 0.041 Uiso 1 1 calc R
H4B H 0.4446 0.8490 0.5174 0.041 Uiso 1 1 calc R
H4C H 0.3891 0.7388 0.5588 0.041 Uiso 1 1 calc R
C5 C 0.2259(3) 0.99337(13) 0.84702(9) 0.0204(3) Uani 1 1 d .
H5 H 0.1324 0.9346 0.8678 0.025 Uiso 1 1 calc R
C6 C 0.0801(3) 1.09204(13) 0.83562(9) 0.0257(4) Uani 1 1 d .
H6A H 0.1682 1.1493 0.8130 0.039 Uiso 1 1 calc R
H6B H 0.0222 1.1155 0.8849 0.039 Uiso 1 1 calc R
H6C H -0.0430 1.0743 0.8018 0.039 Uiso 1 1 calc R
C7 C 0.4105(3) 1.01714(14) 0.90393(9) 0.0264(4) Uani 1 1 d .
H7A H 0.5146 1.0679 0.8815 0.040 Uiso 1 1 calc R
H7B H 0.4884 0.9511 0.9165 0.040 Uiso 1 1 calc R
H7C H 0.3469 1.0476 0.9503 0.040 Uiso 1 1 calc R
C8 C 0.4488(3) 0.74875(12) 0.84365(8) 0.0187(3) Uani 1 1 d .
C9 C 0.2443(3) 0.69820(14) 0.83976(10) 0.0268(4) Uani 1 1 d .
H9 H 0.1427 0.7160 0.8006 0.032 Uiso 1 1 calc R
C10 C 0.1899(3) 0.62166(14) 0.89349(12) 0.0364(4) Uani 1 1 d .
H10 H 0.0513 0.5865 0.8907 0.044 Uiso 1 1 calc R
C11 C 0.3362(4) 0.59648(15) 0.95091(11) 0.0391(5) Uani 1 1 d .
H11 H 0.2976 0.5440 0.9875 0.047 Uiso 1 1 calc R
C12 C 0.5384(4) 0.64705(16) 0.95561(10) 0.0371(4) Uani 1 1 d .
H12 H 0.6382 0.6293 0.9953 0.045 Uiso 1 1 calc R
C13 C 0.5961(3) 0.72405(14) 0.90210(9) 0.0269(4) Uani 1 1 d .
H13 H 0.7344 0.7594 0.9054 0.032 Uiso 1 1 calc R
H1N H 0.0192 0.9259 0.7291 0.021(5) Uiso 1 1 d R

loop_
_atom_site_aniso_label
_atom_site_aniso_U_11
_atom_site_aniso_U_22
_atom_site_aniso_U_33
_atom_site_aniso_U_23
_atom_site_aniso_U_13
_atom_site_aniso_U_12
P1 0.01456(18) 0.01945(18) 0.01466(16) -0.00012(14) 0.00011(14) 0.00026(14)
O1 0.0173(6) 0.0311(6) 0.0240(6) 0.0014(5) 0.0005(4) -0.0018(5)
N1 0.0126(6) 0.0236(6) 0.0183(6) -0.0009(5) -0.0001(5) 0.0006(5)
C1 0.0158(7) 0.0184(7) 0.0178(7) 0.0003(6) 0.0011(6) 0.0003(6)
O2 0.0237(6) 0.0222(5) 0.0146(5) -0.0006(4) -0.0014(4) 0.0057(5)
C2 0.0209(8) 0.0193(7) 0.0186(7) 0.0025(6) -0.0010(6) 0.0008(6)
O3 0.0261(6) 0.0359(7) 0.0212(5) -0.0041(5) -0.0078(5) 0.0054(5)
C3 0.0212(8) 0.0222(8) 0.0144(6) 0.0033(5) 0.0006(5) 0.0030(6)
C4 0.0303(10) 0.0350(9) 0.0169(7) -0.0018(6) 0.0003(7) 0.0089(8)
C5 0.0215(8) 0.0213(8) 0.0185(7) -0.0010(6) 0.0015(6) 0.0003(6)
C6 0.0290(9) 0.0233(8) 0.0249(8) -0.0045(6) 0.0001(7) 0.0053(7)
C7 0.0280(9) 0.0293(9) 0.0218(7) -0.0079(7) -0.0043(7) 0.0023(7)
C8 0.0213(7) 0.0184(7) 0.0163(6) -0.0019(5) 0.0027(6) 0.0005(6)
C9 0.0276(9) 0.0229(8) 0.0300(8) -0.0021(7) -0.0001(7) -0.0036(7)
C10 0.0381(11) 0.0224(9) 0.0486(11) -0.0027(8) 0.0161(9) -0.0088(8)
C11 0.0576(13) 0.0216(9) 0.0383(10) 0.0090(8) 0.0247(9) 0.0113(9)
C12 0.0496(11) 0.0381(10) 0.0238(8) 0.0109(7) 0.0045(8) 0.0149(11)
C13 0.0281(9) 0.0311(9) 0.0214(8) 0.0040(7) -0.0022(7) 0.0036(7)

loop_
_atom_type_symbol
_atom_type_description
_atom_type_scat_dispersion_real
_atom_type_scat_dispersion_imag
_atom_type_scat_source
C C 0.0033 0.0016 'International Tables Vol C Tables 4.2.6.8 and 6.1.1.4'
H H 0.0000 0.0000 'International Tables Vol C Tables 4.2.6.8 and 6.1.1.4'
N N 0.0061 0.0033 'International Tables Vol C Tables 4.2.6.8 and 6.1.1.4'
O O 0.0106 0.0060 'International Tables Vol C Tables 4.2.6.8 and 6.1.1.4'
P P 0.1023 0.0942 'International Tables Vol C Tables 4.2.6.8 and 6.1.1.4'

loop_
_geom_angle_atom_site_label_1
_geom_angle_atom_site_label_2
_geom_angle_atom_site_label_3
_geom_angle
O1 P1 O2 115.45(6)
O1 P1 C8 112.25(7)
O2 P1 C8 102.81(6)
O1 P1 C1 111.85(7)
O2 P1 C1 101.42(6)
C8 P1 C1 112.35(7)
C2 N1 C1 123.35(12)
N1 C1 C5 111.42(12)
N1 C1 P1 110.36(10)
C5 C1 P1 115.02(11)
C3 O2 P1 115.46(9)
O3 C2 N1 123.64(15)
O3 C2 C3 122.81(14)
N1 C2 C3 113.50(13)
O2 C3 C4 108.10(12)
O2 C3 C2 105.39(11)
C4 C3 C2 114.21(13)
C7 C5 C6 110.35(13)
C7 C5 C1 110.31(13)
C6 C5 C1 110.26(13)
C9 C8 C13 120.15(15)
C9 C8 P1 122.04(13)
C13 C8 P1 117.77(13)
C10 C9 C8 119.56(17)
C11 C10 C9 120.33(18)
C10 C11 C12 120.46(17)
C11 C12 C13 120.04(17)
C12 C13 C8 119.45(18)

loop_
_geom_bond_atom_site_label_1
_geom_bond_atom_site_label_2
_geom_bond_distance
P1 O1 1.4763(12)
P1 O2 1.5928(10)
P1 C8 1.7900(15)
P1 C1 1.8395(15)
N1 C2 1.3515(19)
N1 C1 1.4582(19)
C1 C5 1.538(2)
O2 C3 1.4706(17)
C2 O3 1.2232(19)
C2 C3 1.530(2)
C3 C4 1.506(2)
C5 C7 1.530(2)
C5 C6 1.535(2)
C8 C9 1.394(2)
C8 C13 1.396(2)
C9 C10 1.388(3)
C10 C11 1.380(3)
C11 C12 1.382(3)
C12 C13 1.395(2)

loop_
_geom_hbond_atom_site_label_D
_geom_hbond_atom_site_label_H
_geom_hbond_atom_site_label_A
_geom_hbond_distance_DH
_geom_hbond_distance_HA
_geom_hbond_distance_DA
_geom_hbond_angle_DHA
_geom_hbond_site_symmetry_A
N1 H1N O1 0.83 2.01 2.8004(17) 159.0 1_455
